data_4034642
loop_
_publ_author_name
'Golushko, Andrei A.'
'Khoroshilova, Olesya V.'
'Vasilyev, Aleksander V.'

_publ_section_title
;
 Synthesis of 1,2,4-Oxadiazoles by Tandem Reaction of Nitroalkenes with
 Arenes and Nitriles in the Superacid TfOH.
;
_journal_issue 11
_journal_name_full 'The Journal of organic chemistry'
_journal_page_first 7495
_journal_page_last 7500
_journal_paper_doi 10.1021/acs.joc.9b00812
_journal_volume 84
_journal_year 2019
_chemical_formula_moiety 'C18 H17 F N2 O'
_chemical_formula_sum 'C18 H17 F N2 O'
_chemical_formula_weight 296.33
_space_group_crystal_system triclinic
_space_group_IT_number 2
_space_group_name_Hall '-P 1'
_space_group_name_H-M_alt 'P -1'
_atom_sites_solution_hydrogens geom
_atom_sites_solution_primary dual
_audit_creation_date 2018-10-25
_audit_creation_method
;
Olex2 1.2-ac3
(compiled 2017.01.05 svn.r3372 for Rigaku Oxford Diffraction, GUI svn.r5289)
;
_cell_angle_alpha 90.884(4)
_cell_angle_beta 103.956(4)
_cell_angle_gamma 95.264(4)
_cell_formula_units_Z 2
_cell_length_a 7.5047(3)
_cell_length_b 9.2211(4)
_cell_length_c 11.4499(6)
_cell_measurement_reflns_used 4475
_cell_measurement_temperature 114(2)
_cell_measurement_theta_max 72.1620
_cell_measurement_theta_min 3.9530
_cell_volume 765.14(6)
_computing_cell_refinement 'CrysAlisPro 1.171.39.46e (Rigaku OD, 2018)'
_computing_data_collection 'CrysAlisPro 1.171.39.46e (Rigaku OD, 2018)'
_computing_data_reduction 'CrysAlisPro 1.171.39.46e (Rigaku OD, 2018)'
_computing_molecular_graphics 'Olex2 (Dolomanov et al., 2009)'
_computing_publication_material 'Olex2 (Dolomanov et al., 2009)'
_computing_structure_refinement 'ShelXL (Sheldrick, 2015)'
_computing_structure_solution 'ShelXT (Sheldrick, 2015)'
_diffrn_ambient_environment N~2~
_diffrn_ambient_temperature 114(2)
_diffrn_detector 'CCD plate'
_diffrn_detector_type HyPix3000
_diffrn_measured_fraction_theta_full 0.999
_diffrn_measured_fraction_theta_max 0.986
_diffrn_measurement_details
;
List of Runs (angles in degrees, time in seconds):

  # Type    Start    End  Width  t~exp~   \w     \q     \k     \f   Frames
--------------------------------------------------------------------------
  1  \w    -13.00  37.00   0.50    0.53    --   38.95 -79.00 139.00  100
  2  \w     82.00 110.00   0.50    2.12    --  104.29  79.00 -96.00   56
  3  \w    118.00 152.00   0.50    2.12    --  104.29  79.00 -96.00   68
  4  \w     60.00 129.00   0.50    2.12    --  104.29 -79.00 139.00  138
  5  \w    -48.00 -16.00   0.50    0.53    --  -38.95 -65.00-120.00   64
  6  \w    -51.00 -22.00   0.50    0.53    --  -38.95  32.00-120.00   58
  7  \w    -35.00   6.00   0.50    0.53    --  -38.95 104.00   0.00   82
  8  \w   -100.00 -57.00   0.50    0.53    --  -38.95 -65.00-120.00   86
  9  \w    -77.00 -40.00   0.50    0.53    --  -38.95 104.00   0.00   74
 10  \w    -41.00  27.00   0.50    0.53    --  -38.95  79.00 -96.00  136
 11  \w     -2.00  24.00   0.50    0.53    --  -38.95  32.00-120.00   52
 12  \w   -101.00 -23.00   0.50    0.53    --  -38.95 -43.00  30.00  156
 13  \w    -58.00 -21.00   0.50    0.53    --  -38.95  54.00  30.00   74
 14  \w     41.00  97.00   0.50    0.53    --   38.95-138.00 -90.00  112
 15  \w     11.00  38.00   0.50    0.53    --   38.95-138.00 -90.00   54
 16  \w     67.00 105.00   0.50    0.53    --   38.95  43.00   0.00   76
 17  \w    -31.00   5.00   0.50    0.53    --   38.95 -89.00 120.00   72
 18  \w     27.00  52.00   0.50    0.53    --   38.95  43.00   0.00   50
 19  \w      1.00  51.00   0.50    0.53    --   38.95 -65.00  60.00  100
 20  \w     83.00 108.00   0.50    0.53    --   38.95  32.00 -60.00   50
 21  \w     14.00  39.00   0.50    0.53    --   38.95 -32.00 -60.00   50
 22  \w    -26.00  11.00   0.50    0.53    --   38.95 -43.00 120.00   74
 23  \w     13.00  54.00   0.50    0.53    --   38.95 -89.00 120.00   82
 24  \w     49.00  79.00   0.50    0.53    --   38.95  32.00 -60.00   60
 25  \w    -22.00   8.00   0.50    0.53    --   38.95 -32.00 -60.00   60
 26  \w     28.00  58.00   0.50    0.53    --   38.95 -54.00 120.00   60
 27  \w     11.00  37.00   0.50    0.53    --   38.95 -54.00   0.00   52
 28  \w     40.00 117.00   0.50    2.12    --  104.29-133.00 -30.00  154
 29  \w     82.00 157.00   0.50    2.12    --  104.29  61.00 -60.00  150
 30  \w     47.00 103.00   0.50    2.12    --  104.29 -53.00-120.00  112
 31  \w     67.00 110.00   0.50    2.12    --  104.29-111.00   0.00   86
 32  \w     45.00 124.00   0.50    2.12    --  104.29 -53.00 120.00  158
 33  \w     91.00 155.00   0.50    2.12    --  104.29  30.00-150.00  128
 34  \w     93.00 119.00   0.50    2.12    --  104.29  15.00   0.00   52
 35  \w    115.00 149.00   0.50    2.12    --  104.29  37.00  90.00   68
 36  \w     87.00 117.00   0.50    2.12    --  104.29 -30.00  30.00   60
 37  \w     66.00 105.00   0.50    2.12    --  104.29 -37.00 120.00   78
 38  \w     95.00 154.00   0.50    2.12    --  104.29  37.00 -30.00  118
 39  \w     82.00 107.00   0.50    2.12    --  104.29  93.00   0.00   50
 40  \w     35.00  77.00   0.50    2.12    --  104.29-111.00  90.00   84
 41  \w     35.00  68.00   0.50    2.12    --  104.29 -30.00  30.00   66
 42  \w     69.00 121.00   0.50    2.12    --  104.29-133.00 150.00  104
 43  \w     76.00 105.00   0.50    2.12    --  104.29 -86.00   0.00   58
 44  \w     38.00  64.00   0.50    2.12    --  104.29 -37.00 120.00   52
 45  \w     41.00 103.00   0.50    2.12    --  104.29 -30.00 -90.00  124
 46  \w     55.00  91.00   0.50    2.12    --  104.29-111.00 -30.00   72
 47  \w     39.00  73.00   0.50    2.12    --  104.29 -86.00   0.00   68
 48  \w     80.00 111.00   0.50    2.12    --  104.29-111.00-180.00   62
 49  \w     37.00  69.00   0.50    2.12    --  104.29-111.00-180.00   64
 50  \w     35.00  86.00   0.50    2.12    --  104.29-111.00 150.00  102
 51  \w    132.00 157.00   0.50    2.12    --  104.29  93.00   0.00   50
 52  \w     83.00 109.00   0.50    2.12    --  104.29-111.00 -90.00   52
 53  \w     85.00 121.00   0.50    2.12    --  104.29  53.00 -90.00   72
 54  \w    129.00 155.00   0.50    2.12    --  104.29  15.00   0.00   52
 55  \w    118.00 144.00   0.50    2.12    --  104.29  45.00   0.00   52
 56  \w     78.00 117.00   0.50    2.12    --  104.29 133.00-180.00   78
 57  \w     80.00 157.00   0.50    2.12    --  104.29 111.00-150.00  154
 58  \w    108.00 152.00   0.50    2.12    --  104.29 133.00 150.00   88
 59  \w     57.00  83.00   0.50    0.53    --   38.95  54.00 150.00   52
 60  \w    -39.00 -14.00   0.50    0.53    --    4.00 112.00 -98.86   50
 61  \w    -16.00  10.00   0.50    0.53    --   20.00 106.00 -27.58   52
 62  \w     -8.00  17.00   0.50    0.53    --   28.00 100.00-157.66   50
 63  \w     -1.00  24.00   0.50    0.53    --   32.00  92.00  60.01   50
 64  \w     -1.00  24.00   0.50    0.53    --   32.00  94.00 166.70   50
 65  \w      6.00  31.00   0.50    0.53    --   36.00  86.00-100.43   50
 66  \w      6.00  31.00   0.50    0.53    --   36.00  87.00 100.27   50
 67  \w      5.00  30.00   0.50    0.53    --   36.00  88.00 -24.17   50
 68  \w     11.00  36.00   0.50    0.53    --   40.00  84.00  34.47   50
 69  \w     16.00  41.00   0.50    0.53    --   44.00  82.00  56.70   50
 70  \w     16.00  41.00   0.50    0.53    --   44.00  80.00  89.97   50
 71  \w     16.00  41.00   0.50    0.53    --   44.00  81.00-171.93   50
 72  \w     16.00  41.00   0.50    0.53    --   44.00  82.00 133.16   50
 73  \w     17.00  42.00   0.50    0.53    --   44.00  79.00 -19.76   50
 74  \w     16.00  41.00   0.50    0.53    --   44.00  82.00 -83.99   50
 75  \w     16.00  41.00   0.50    0.53    --   44.00  82.00-129.09   50
 76  \w     28.00  67.00   0.50    0.53    --   48.00  71.00  44.87   78
 77  \w     26.00  52.00   0.50    0.53    --   52.00  77.00-161.73   52
 78  \w     26.00  51.00   0.50    0.53    --   52.00  76.00 161.90   50
 79  \w     85.00 111.00   0.50    0.53    --   56.00  77.00  44.15   52
 80  \w     32.00  79.00   0.50    0.53    --   56.00  77.00  44.15   94
 81  \w     32.00  63.00   0.50    0.53    --   56.00  69.00 -39.42   62
 82  \w     35.00 110.00   0.50    0.53    --   60.00  70.00 139.57  150
 83  \w    100.00 126.00   0.50    0.53    --   60.00  77.00  94.94   52
 84  \w     33.00  83.00   0.50    0.53    --   60.00  77.00  -6.97  100
 85  \w     70.00  96.00   0.50    0.53    --   60.00  64.00-166.07   52
 86  \w     39.00  65.00   0.50    0.53    --   60.00  64.00-166.07   52
 87  \w     35.00  75.00   0.50    0.53    --   60.00  76.00 -90.87   80
 88  \w     37.00  63.00   0.50    0.53    --   60.00  69.00-140.27   52
 89  \w     35.00  75.00   0.50    0.53    --   60.00  77.00  94.94   80
 90  \w     42.00  67.00   0.50    0.53    --   64.00  59.00-103.48   50
 91  \w     80.00 123.00   0.50    0.53    --   64.00  60.00-142.80   86
 92  \w     43.00  69.00   0.50    0.53    --   64.00  60.00-142.80   52
 93  \w     41.00  80.00   0.50    0.53    --   64.00  77.00 -44.19   78
 94  \w     55.00 111.00   0.50    2.12    --   80.00  73.00  88.75  112
 95  \w     58.00  84.00   0.50    2.12    --   84.00  76.00-126.20   52
 96  \w     68.00 106.00   0.50    2.12    --   92.00  68.00-171.76   76
 97  \w     80.00  96.00   0.50    2.12    --  104.29  77.00 -60.00   32
;
_diffrn_measurement_device 'four-circle diffractometer'
_diffrn_measurement_device_type 'SuperNova, Single source at offset/far, HyPix3000'
_diffrn_measurement_method '\w scans'
_diffrn_orient_matrix_type 'CrysAlisPro convention (1999,Acta A55,543-557)'
_diffrn_orient_matrix_UB_11 0.0286982000
_diffrn_orient_matrix_UB_12 -0.0832870000
_diffrn_orient_matrix_UB_13 -0.1106522000
_diffrn_orient_matrix_UB_21 -0.2095822000
_diffrn_orient_matrix_UB_22 -0.0419815000
_diffrn_orient_matrix_UB_23 -0.0422830000
_diffrn_orient_matrix_UB_31 -0.0207517000
_diffrn_orient_matrix_UB_32 0.1396163000
_diffrn_orient_matrix_UB_33 -0.0722394000
_diffrn_radiation_monochromator mirror
_diffrn_radiation_probe x-ray
_diffrn_radiation_type CuK\a
_diffrn_radiation_wavelength 1.54184
_diffrn_reflns_av_R_equivalents 0.0292
_diffrn_reflns_av_unetI/netI 0.0312
_diffrn_reflns_Laue_measured_fraction_full 0.999
_diffrn_reflns_Laue_measured_fraction_max 0.986
_diffrn_reflns_limit_h_max 9
_diffrn_reflns_limit_h_min -9
_diffrn_reflns_limit_k_max 11
_diffrn_reflns_limit_k_min -10
_diffrn_reflns_limit_l_max 14
_diffrn_reflns_limit_l_min -14
_diffrn_reflns_number 9305
_diffrn_reflns_point_group_measured_fraction_full 0.999
_diffrn_reflns_point_group_measured_fraction_max 0.986
_diffrn_reflns_theta_full 67.684
_diffrn_reflns_theta_max 72.520
_diffrn_reflns_theta_min 3.981
_diffrn_source 'micro-focus sealed X-ray tube'
_diffrn_source_type 'SuperNova (Cu) X-ray Source'
_exptl_absorpt_coefficient_mu 0.726
_exptl_absorpt_correction_T_max 1.00000
_exptl_absorpt_correction_T_min 0.91261
_exptl_absorpt_correction_type multi-scan
_exptl_absorpt_process_details
;
CrysAlisPro 1.171.39.46e (Rigaku Oxford Diffraction, 2018)
Empirical absorption correction using spherical harmonics,
 implemented in SCALE3 ABSPACK scaling algorithm.
;
_exptl_crystal_colour 'clear colourless'
_exptl_crystal_colour_lustre clear
_exptl_crystal_colour_primary colourless
_exptl_crystal_density_diffrn 1.286
_exptl_crystal_description plate
_exptl_crystal_F_000 312
_exptl_crystal_size_max 0.17
_exptl_crystal_size_mid 0.12
_exptl_crystal_size_min 0.1
_refine_diff_density_max 0.235
_refine_diff_density_min -0.264
_refine_diff_density_rms 0.040
_refine_ls_extinction_method none
_refine_ls_goodness_of_fit_ref 1.070
_refine_ls_hydrogen_treatment constr
_refine_ls_matrix_type full
_refine_ls_number_parameters 202
_refine_ls_number_reflns 2990
_refine_ls_number_restraints 0
_refine_ls_restrained_S_all 1.070
_refine_ls_R_factor_all 0.0497
_refine_ls_R_factor_gt 0.0411
_refine_ls_shift/su_max 0.001
_refine_ls_shift/su_mean 0.000
_refine_ls_structure_factor_coef Fsqd
_refine_ls_weighting_details 'w=1/[\s^2^(Fo^2^)+(0.0531P)^2^+0.2111P] where P=(Fo^2^+2Fc^2^)/3'
_refine_ls_weighting_scheme calc
_refine_ls_wR_factor_gt 0.1097
_refine_ls_wR_factor_ref 0.1156
_reflns_Friedel_coverage 0.000
_reflns_number_gt 2488
_reflns_number_total 2990
_reflns_threshold_expression 'I > 2\s(I)'
_cod_data_source_file jo9b00812_si_005.cif
_cod_data_source_block 9827-10660_ca263
_cod_database_code 4034642
_shelx_shelxl_version_number 2014/7
_chemical_oxdiff_formula 'C17 F N2 O'
_shelx_space_group_comment
;
The symmetry employed for this shelxl refinement is uniquely defined
by the following loop, which should always be used as a source of
symmetry information in preference to the above space-group names.
They are only intended as comments.
;
_diffrn_oxdiff_ac3_digest_frames
;
018a3a8329d960e9738ef92793e58bd39c000270d6d
;
_reflns_odcompleteness_completeness 99.66
_reflns_odcompleteness_iscentric 1
_reflns_odcompleteness_theta 70.93
_olex2_refinement_description
;
1. Fixed Uiso
 At 1.2 times of:
  All C(H) groups
 At 1.5 times of:
  All C(H,H,H) groups
2.a Ternary CH refined with riding coordinates:
 C4(H4)
2.b Aromatic/amide H refined with riding coordinates:
 C7(H7), C6(H6), C12(H12), C10(H10), C9(H9), C15(H15), C14(H14)
2.c Idealised Me refined as rotating group:
 C18(H18A,H18B,H18C), C3(H3A,H3B,H3C), C17(H17A,H17B,H17C)
;
_olex2_submission_special_instructions 'No special instructions were received'
_oxdiff_exptl_absorpt_empirical_details
;
Empirical correction (ABSPACK) includes:
- Absorption correction using spherical harmonics
- Frame scaling
;
_oxdiff_exptl_absorpt_empirical_full_max 2.048
_oxdiff_exptl_absorpt_empirical_full_min 0.766

loop_
_space_group_symop_operation_xyz
'x, y, z'
'-x, -y, -z'

loop_
_atom_site_label
_atom_site_type_symbol
_atom_site_fract_x
_atom_site_fract_y
_atom_site_fract_z
_atom_site_U_iso_or_equiv
_atom_site_adp_type
_atom_site_occupancy
_atom_site_site_symmetry_order
_atom_site_calc_flag
_atom_site_refinement_flags_posn
F1 F 0.84471(13) -0.10066(10) 0.68862(9) 0.0434(3) Uani 1 1 d .
O1 O 0.00854(14) 0.35477(11) 0.42342(9) 0.0317(3) Uani 1 1 d .
N2 N 0.29035(17) 0.35308(13) 0.53764(11) 0.0282(3) Uani 1 1 d .
N1 N -0.00558(17) 0.26342(14) 0.52030(11) 0.0305(3) Uani 1 1 d .
C5 C 0.3857(2) 0.10784(15) 0.69811(12) 0.0257(3) Uani 1 1 d .
C4 C 0.21392(19) 0.18464(15) 0.69668(12) 0.0256(3) Uani 1 1 d .
H4 H 0.1105 0.1067 0.6926 0.031 Uiso 1 1 calc R
C1 C 0.1643(2) 0.26816(15) 0.58342(13) 0.0260(3) Uani 1 1 d .
C11 C 0.22738(19) 0.28005(15) 0.80976(13) 0.0259(3) Uani 1 1 d .
C7 C 0.7166(2) 0.10312(16) 0.74982(14) 0.0306(3) Uani 1 1 d .
H7 H 0.8366 0.1474 0.7872 0.037 Uiso 1 1 calc R
C6 C 0.5610(2) 0.17222(15) 0.75253(13) 0.0280(3) Uani 1 1 d .
H6 H 0.5748 0.2652 0.7923 0.034 Uiso 1 1 calc R
C8 C 0.6922(2) -0.03145(17) 0.69142(14) 0.0316(3) Uani 1 1 d .
C12 C 0.2359(2) 0.43123(16) 0.80524(13) 0.0284(3) Uani 1 1 d .
H12 H 0.2389 0.4754 0.7312 0.034 Uiso 1 1 calc R
C16 C 0.2264(2) 0.21328(16) 0.91884(13) 0.0300(3) Uani 1 1 d .
C2 C 0.1881(2) 0.40156(16) 0.44157(13) 0.0288(3) Uani 1 1 d .
C13 C 0.2404(2) 0.52025(17) 0.90612(14) 0.0322(3) Uani 1 1 d .
C10 C 0.3675(2) -0.02810(16) 0.63981(14) 0.0324(3) Uani 1 1 d .
H10 H 0.2480 -0.0730 0.6020 0.039 Uiso 1 1 calc R
C9 C 0.5213(2) -0.09914(17) 0.63603(15) 0.0359(4) Uani 1 1 d .
H9 H 0.5087 -0.1920 0.5962 0.043 Uiso 1 1 calc R
C15 C 0.2306(2) 0.30316(18) 1.01919(14) 0.0375(4) Uani 1 1 d .
H15 H 0.2295 0.2601 1.0939 0.045 Uiso 1 1 calc R
C14 C 0.2363(2) 0.45313(18) 1.01258(15) 0.0383(4) Uani 1 1 d .
H14 H 0.2375 0.5108 1.0823 0.046 Uiso 1 1 calc R
C18 C 0.2233(2) 0.05082(17) 0.93090(15) 0.0359(4) Uani 1 1 d .
H18A H 0.1186 0.0023 0.8705 0.054 Uiso 1 1 calc GR
H18B H 0.2109 0.0258 1.0116 0.054 Uiso 1 1 calc GR
H18C H 0.3384 0.0186 0.9184 0.054 Uiso 1 1 calc GR
C3 C 0.2437(2) 0.49633(18) 0.35087(15) 0.0373(4) Uani 1 1 d .
H3A H 0.2178 0.4421 0.2734 0.056 Uiso 1 1 calc GR
H3B H 0.3760 0.5277 0.3771 0.056 Uiso 1 1 calc GR
H3C H 0.1741 0.5820 0.3420 0.056 Uiso 1 1 calc GR
C17 C 0.2488(3) 0.68344(18) 0.89801(16) 0.0419(4) Uani 1 1 d .
H17A H 0.3729 0.7269 0.9386 0.063 Uiso 1 1 calc GR
H17B H 0.1584 0.7207 0.9369 0.063 Uiso 1 1 calc GR
H17C H 0.2207 0.7090 0.8132 0.063 Uiso 1 1 calc GR

loop_
_atom_site_aniso_label
_atom_site_aniso_U_11
_atom_site_aniso_U_22
_atom_site_aniso_U_33
_atom_site_aniso_U_23
_atom_site_aniso_U_13
_atom_site_aniso_U_12
F1 0.0366(5) 0.0407(5) 0.0537(6) -0.0069(4) 0.0098(4) 0.0136(4)
O1 0.0317(6) 0.0350(6) 0.0261(5) 0.0030(4) 0.0023(4) 0.0035(4)
N2 0.0290(6) 0.0298(6) 0.0260(6) 0.0016(5) 0.0068(5) 0.0033(5)
N1 0.0312(7) 0.0317(7) 0.0266(6) 0.0016(5) 0.0037(5) 0.0013(5)
C5 0.0303(7) 0.0247(7) 0.0224(7) 0.0022(5) 0.0073(6) 0.0018(6)
C4 0.0275(7) 0.0241(7) 0.0244(7) 0.0003(5) 0.0061(6) -0.0006(5)
C1 0.0284(7) 0.0246(7) 0.0246(7) -0.0036(5) 0.0058(6) 0.0025(5)
C11 0.0244(7) 0.0287(7) 0.0245(7) -0.0008(6) 0.0058(5) 0.0034(5)
C7 0.0276(7) 0.0308(8) 0.0325(8) 0.0003(6) 0.0060(6) 0.0019(6)
C6 0.0317(8) 0.0243(7) 0.0276(7) -0.0007(6) 0.0072(6) 0.0016(6)
C8 0.0335(8) 0.0313(8) 0.0323(8) 0.0007(6) 0.0098(6) 0.0106(6)
C12 0.0301(7) 0.0288(7) 0.0250(7) 0.0003(6) 0.0045(6) 0.0033(6)
C16 0.0305(8) 0.0317(8) 0.0281(8) 0.0021(6) 0.0073(6) 0.0034(6)
C2 0.0309(8) 0.0291(7) 0.0269(7) -0.0015(6) 0.0075(6) 0.0054(6)
C13 0.0348(8) 0.0308(8) 0.0300(8) -0.0039(6) 0.0056(6) 0.0054(6)
C10 0.0332(8) 0.0279(7) 0.0335(8) -0.0049(6) 0.0042(6) 0.0006(6)
C9 0.0412(9) 0.0276(8) 0.0377(9) -0.0068(6) 0.0072(7) 0.0048(6)
C15 0.0469(9) 0.0414(9) 0.0258(8) 0.0029(6) 0.0106(7) 0.0075(7)
C14 0.0486(10) 0.0389(9) 0.0278(8) -0.0064(7) 0.0095(7) 0.0069(7)
C18 0.0438(9) 0.0337(8) 0.0315(8) 0.0073(6) 0.0107(7) 0.0057(7)
C3 0.0406(9) 0.0413(9) 0.0307(8) 0.0077(7) 0.0088(7) 0.0068(7)
C17 0.0541(11) 0.0319(8) 0.0385(9) -0.0064(7) 0.0086(8) 0.0063(7)

loop_
_atom_type_symbol
_atom_type_description
_atom_type_scat_dispersion_real
_atom_type_scat_dispersion_imag
_atom_type_scat_source
C C 0.0181 0.0091 'International Tables Vol C Tables 4.2.6.8 and 6.1.1.4'
H H 0.0000 0.0000 'International Tables Vol C Tables 4.2.6.8 and 6.1.1.4'
F F 0.0727 0.0534 'International Tables Vol C Tables 4.2.6.8 and 6.1.1.4'
N N 0.0311 0.0180 'International Tables Vol C Tables 4.2.6.8 and 6.1.1.4'
O O 0.0492 0.0322 'International Tables Vol C Tables 4.2.6.8 and 6.1.1.4'

loop_
_geom_angle_atom_site_label_1
_geom_angle_atom_site_label_2
_geom_angle_atom_site_label_3
_geom_angle
C2 O1 N1 106.04(11)
C2 N2 C1 102.59(12)
C1 N1 O1 102.95(11)
C6 C5 C4 121.67(13)
C6 C5 C10 118.85(14)
C10 C5 C4 119.44(13)
C5 C4 H4 106.8
C5 C4 C11 114.24(12)
C1 C4 C5 109.66(11)
C1 C4 H4 106.8
C1 C4 C11 112.07(11)
C11 C4 H4 106.8
N2 C1 C4 124.08(12)
N1 C1 N2 114.86(13)
N1 C1 C4 121.07(13)
C12 C11 C4 121.12(13)
C12 C11 C16 119.65(13)
C16 C11 C4 119.21(13)
C6 C7 H7 120.9
C8 C7 H7 120.9
C8 C7 C6 118.11(14)
C5 C6 C7 121.09(13)
C5 C6 H6 119.5
C7 C6 H6 119.5
F1 C8 C7 118.56(14)
F1 C8 C9 118.65(14)
C9 C8 C7 122.79(14)
C11 C12 H12 118.9
C11 C12 C13 122.15(14)
C13 C12 H12 118.9
C11 C16 C18 122.37(13)
C15 C16 C11 117.79(14)
C15 C16 C18 119.84(14)
O1 C2 C3 117.60(13)
N2 C2 O1 113.55(13)
N2 C2 C3 128.83(14)
C12 C13 C17 120.79(15)
C14 C13 C12 117.68(14)
C14 C13 C17 121.52(14)
C5 C10 H10 119.5
C9 C10 C5 121.00(14)
C9 C10 H10 119.5
C8 C9 C10 118.15(14)
C8 C9 H9 120.9
C10 C9 H9 120.9
C16 C15 H15 119.1
C14 C15 C16 121.76(15)
C14 C15 H15 119.1
C13 C14 C15 120.96(15)
C13 C14 H14 119.5
C15 C14 H14 119.5
C16 C18 H18A 109.5
C16 C18 H18B 109.5
C16 C18 H18C 109.5
H18A C18 H18B 109.5
H18A C18 H18C 109.5
H18B C18 H18C 109.5
C2 C3 H3A 109.5
C2 C3 H3B 109.5
C2 C3 H3C 109.5
H3A C3 H3B 109.5
H3A C3 H3C 109.5
H3B C3 H3C 109.5
C13 C17 H17A 109.5
C13 C17 H17B 109.5
C13 C17 H17C 109.5
H17A C17 H17B 109.5
H17A C17 H17C 109.5
H17B C17 H17C 109.5

loop_
_geom_bond_atom_site_label_1
_geom_bond_atom_site_label_2
_geom_bond_distance
F1 C8 1.3670(17)
O1 N1 1.4214(16)
O1 C2 1.3419(18)
N2 C1 1.3778(19)
N2 C2 1.2921(19)
N1 C1 1.3017(19)
C5 C4 1.523(2)
C5 C6 1.386(2)
C5 C10 1.391(2)
C4 H4 1.0000
C4 C1 1.505(2)
C4 C11 1.5317(19)
C11 C12 1.392(2)
C11 C16 1.402(2)
C7 H7 0.9500
C7 C6 1.388(2)
C7 C8 1.376(2)
C6 H6 0.9500
C8 C9 1.373(2)
C12 H12 0.9500
C12 C13 1.399(2)
C16 C15 1.399(2)
C16 C18 1.505(2)
C2 C3 1.479(2)
C13 C14 1.381(2)
C13 C17 1.506(2)
C10 H10 0.9500
C10 C9 1.388(2)
C9 H9 0.9500
C15 H15 0.9500
C15 C14 1.383(2)
C14 H14 0.9500
C18 H18A 0.9800
C18 H18B 0.9800
C18 H18C 0.9800
C3 H3A 0.9800
C3 H3B 0.9800
C3 H3C 0.9800
C17 H17A 0.9800
C17 H17B 0.9800
C17 H17C 0.9800
